data_2014498
loop_
_publ_author_name
'Ho\/ly\'nska, Ma\/lgorzata'
'Lis, Tadeusz'

_publ_section_title
;
 Ethyltriphenylphosphonium perrhenate and
 (iodomethyl)triphenylphosphonium perrhenate
;
_journal_issue 12
_journal_name_full 'Acta Crystallographica Section C'
_journal_page_first m648
_journal_page_last m650
_journal_paper_doi 10.1107/S0108270104027192
_journal_volume 60
_journal_year 2004
_chemical_formula_iupac '(C19 H17 I P) [Re O4]'
_chemical_formula_moiety 'C19 H17 I P + , O4 Re -'
_chemical_formula_sum 'C19 H17 I O4 P Re'
_chemical_formula_weight 653.40
_space_group_IT_number 14
_symmetry_cell_setting monoclinic
_symmetry_space_group_name_Hall '-P 2yn'
_symmetry_space_group_name_H-M 'P 1 21/n 1'
_atom_sites_solution_hydrogens geom
_atom_sites_solution_primary direct
_atom_sites_solution_secondary difmap
_cell_angle_alpha 90.00
_cell_angle_beta 96.62(3)
_cell_angle_gamma 90.00
_cell_formula_units_Z 4
_cell_length_a 10.116(3)
_cell_length_b 15.478(3)
_cell_length_c 12.748(3)
_cell_measurement_reflns_used 5124
_cell_measurement_temperature 100(2)
_cell_measurement_theta_max 27.98
_cell_measurement_theta_min 3.49
_cell_volume 1982.7(9)
_computing_cell_refinement 'Please provide missing details'
_computing_data_collection 'Please provide missing details'
_computing_data_reduction 'Please provide missing details'
_computing_molecular_graphics 'Please provide missing details'
_computing_publication_material 'Please provide missing details'
_computing_structure_refinement 'SHELXL97 (Sheldrick, 1997)'
_computing_structure_solution 'SHELXS97 (Sheldrick, 1990)'
_diffrn_ambient_temperature 100(2)
_diffrn_measured_fraction_theta_full 0.971
_diffrn_measured_fraction_theta_max 0.971
_diffrn_measurement_device_type 'Kuma KM4 CCD area-detector'
_diffrn_measurement_method \w
_diffrn_radiation_monochromator graphite
_diffrn_radiation_source 'fine-focus sealed tube'
_diffrn_radiation_type MoK\a
_diffrn_radiation_wavelength 0.71073
_diffrn_reflns_av_R_equivalents 0.0248
_diffrn_reflns_av_sigmaI/netI 0.0297
_diffrn_reflns_limit_h_max 13
_diffrn_reflns_limit_h_min -13
_diffrn_reflns_limit_k_max 20
_diffrn_reflns_limit_k_min -20
_diffrn_reflns_limit_l_max 9
_diffrn_reflns_limit_l_min -16
_diffrn_reflns_number 11836
_diffrn_reflns_theta_full 27.98
_diffrn_reflns_theta_max 27.98
_diffrn_reflns_theta_min 3.48
_diffrn_standards_decay_% 0
_diffrn_standards_interval_count 0
_diffrn_standards_interval_time 0
_diffrn_standards_number 0
_exptl_absorpt_coefficient_mu 7.787
_exptl_absorpt_correction_T_max 0.457
_exptl_absorpt_correction_T_min 0.202
_exptl_absorpt_correction_type empirical
_exptl_absorpt_process_details 'Walker & Stuart (1983)'
_exptl_crystal_colour colourless
_exptl_crystal_density_diffrn 2.189
_exptl_crystal_density_meas ?
_exptl_crystal_density_method 'not measured'
_exptl_crystal_description prism
_exptl_crystal_F_000 1224
_exptl_crystal_size_max 0.25
_exptl_crystal_size_mid 0.25
_exptl_crystal_size_min 0.10
_refine_diff_density_max 1.28
_refine_diff_density_min -1.28
_refine_ls_extinction_coef 0.00069(9)
_refine_ls_extinction_expression Fc^*^=kFc[1+0.001xFc^2^\l^3^/sin(2\q)]^-1/4^
_refine_ls_extinction_method 'SHELXL97 (Sheldrick, 1997)'
_refine_ls_goodness_of_fit_ref 1.086
_refine_ls_hydrogen_treatment constr
_refine_ls_matrix_type full
_refine_ls_number_parameters 236
_refine_ls_number_reflns 4653
_refine_ls_number_restraints 0
_refine_ls_restrained_S_all 1.086
_refine_ls_R_factor_all 0.0295
_refine_ls_R_factor_gt 0.0226
_refine_ls_shift/su_max 0.002
_refine_ls_shift/su_mean 0.000
_refine_ls_structure_factor_coef Fsqd
_refine_ls_weighting_details 'calc w = 1/[\s^2^(Fo^2^)+(0.03P)^2^+0.2481P] where P=(Fo^2^+2Fc^2^)/3'
_refine_ls_weighting_scheme calc
_refine_ls_wR_factor_gt 0.0543
_refine_ls_wR_factor_ref 0.0558
_reflns_number_gt 3930
_reflns_number_total 4653
_reflns_threshold_expression I>2\s(I)
_cod_data_source_file gd1349.cif
_cod_data_source_block II
_cod_depositor_comments
;
The following automatic conversions were performed:

'_exptl_crystal_density_meas' value 'not measured' was changed to '?'
- the value is perceived as not measured.

Automatic conversion script
Id: cif_fix_values 3008 2015-01-20 13:52:24Z robertas 
;
_cod_original_sg_symbol_H-M 'P 21/n'
_cod_database_code 2014498

loop_
_symmetry_equiv_pos_as_xyz
'x, y, z'
'-x+1/2, y+1/2, -z+1/2'
'-x, -y, -z'
'x-1/2, -y-1/2, z-1/2'

loop_
_atom_site_label
_atom_site_fract_x
_atom_site_fract_y
_atom_site_fract_z
_atom_site_U_iso_or_equiv
_atom_site_adp_type
_atom_site_calc_flag
_atom_site_refinement_flags
_atom_site_occupancy
_atom_site_disorder_assembly
_atom_site_disorder_group
_atom_site_type_symbol
Re 0.100932(13) 0.078365(9) 0.765284(10) 0.01237(5) Uani d . 1 . . Re
O1 0.0921(3) 0.18336(16) 0.8090(2) 0.0203(5) Uani d . 1 . . O
O2 0.0427(3) 0.01187(17) 0.8581(2) 0.0250(6) Uani d . 1 . . O
O3 0.0028(3) 0.06763(18) 0.6474(2) 0.0286(7) Uani d . 1 . . O
O4 0.2635(3) 0.05258(19) 0.7505(3) 0.0323(7) Uani d . 1 . . O
I 0.27703(2) 0.266735(17) 0.512317(19) 0.02245(7) Uani d . 1 . . I
P 0.58407(8) 0.28114(6) 0.62572(7) 0.01086(17) Uani d . 1 . . P
C1 0.4644(3) 0.3320(2) 0.5298(3) 0.0147(7) Uani d . 1 . . C
H1A 0.5002 0.3332 0.4607 0.018 Uiso calc R 1 . . H
H1B 0.4510 0.3925 0.5515 0.018 Uiso calc R 1 . . H
C11 0.5273(3) 0.2854(2) 0.7535(2) 0.0123(7) Uani d . 1 . . C
C21 0.4505(3) 0.2197(2) 0.7914(3) 0.0166(7) Uani d . 1 . . C
H21 0.4264 0.1703 0.7493 0.020 Uiso calc R 1 . . H
C31 0.4101(3) 0.2277(2) 0.8914(3) 0.0190(8) Uani d . 1 . . C
H31 0.3606 0.1825 0.9188 0.023 Uiso calc R 1 . . H
C41 0.4412(3) 0.3007(2) 0.9515(3) 0.0179(7) Uani d . 1 . . C
H41 0.4134 0.3052 1.0200 0.021 Uiso calc R 1 . . H
C51 0.5126(3) 0.3677(2) 0.9127(3) 0.0163(7) Uani d . 1 . . C
H51 0.5313 0.4184 0.9535 0.020 Uiso calc R 1 . . H
C61 0.5567(3) 0.3602(2) 0.8136(3) 0.0141(7) Uani d . 1 . . C
H61 0.6065 0.4056 0.7868 0.017 Uiso calc R 1 . . H
C12 0.7355(3) 0.3435(2) 0.6286(3) 0.0119(6) Uani d . 1 . . C
C22 0.7361(4) 0.4249(2) 0.5821(3) 0.0146(7) Uani d . 1 . . C
H22 0.6563 0.4487 0.5472 0.018 Uiso calc R 1 . . H
C32 0.8546(4) 0.4712(2) 0.5869(3) 0.0182(7) Uani d . 1 . . C
H32 0.8557 0.5268 0.5552 0.022 Uiso calc R 1 . . H
C42 0.9717(4) 0.4364(2) 0.6381(3) 0.0197(8) Uani d . 1 . . C
H42 1.0522 0.4684 0.6416 0.024 Uiso calc R 1 . . H
C52 0.9707(3) 0.3553(2) 0.6838(3) 0.0170(7) Uani d . 1 . . C
H52 1.0510 0.3314 0.7178 0.020 Uiso calc R 1 . . H
C62 0.8529(3) 0.3086(2) 0.6801(3) 0.0158(7) Uani d . 1 . . C
H62 0.8522 0.2533 0.7123 0.019 Uiso calc R 1 . . H
C13 0.6148(3) 0.1724(2) 0.5878(3) 0.0138(7) Uani d . 1 . . C
C23 0.6144(4) 0.1539(2) 0.4800(3) 0.0176(7) Uani d . 1 . . C
H23 0.5930 0.1978 0.4287 0.021 Uiso calc R 1 . . H
C33 0.6454(4) 0.0714(2) 0.4489(3) 0.0194(8) Uani d . 1 . . C
H33 0.6453 0.0587 0.3759 0.023 Uiso calc R 1 . . H
C43 0.6764(4) 0.0077(2) 0.5230(3) 0.0233(8) Uani d . 1 . . C
H43 0.6976 -0.0488 0.5010 0.028 Uiso calc R 1 . . H
C53 0.6767(4) 0.0256(2) 0.6292(3) 0.0218(8) Uani d . 1 . . C
H53 0.6967 -0.0189 0.6799 0.026 Uiso calc R 1 . . H
C63 0.6477(4) 0.1085(2) 0.6623(3) 0.0196(7) Uani d . 1 . . C
H63 0.6504 0.1211 0.7354 0.024 Uiso calc R 1 . . H

loop_
_atom_site_aniso_label
_atom_site_aniso_U_11
_atom_site_aniso_U_22
_atom_site_aniso_U_33
_atom_site_aniso_U_12
_atom_site_aniso_U_13
_atom_site_aniso_U_23
Re 0.01645(8) 0.00972(8) 0.01136(8) -0.00080(5) 0.00341(5) -0.00022(5)
O1 0.0264(14) 0.0133(13) 0.0223(13) 0.0001(11) 0.0076(11) 0.0007(11)
O2 0.0411(16) 0.0176(14) 0.0171(13) -0.0082(12) 0.0068(12) 0.0033(11)
O3 0.0411(17) 0.0268(16) 0.0160(13) -0.0042(13) -0.0052(12) 0.0016(11)
O4 0.0236(14) 0.0242(15) 0.0511(19) 0.0007(12) 0.0122(14) -0.0109(14)
I 0.01767(12) 0.02169(14) 0.02689(14) -0.00249(10) -0.00217(10) 0.00136(10)
P 0.0128(4) 0.0105(4) 0.0098(4) 0.0002(3) 0.0030(3) 0.0003(3)
C1 0.0167(16) 0.0134(17) 0.0133(16) -0.0009(14) -0.0005(13) 0.0015(13)
C11 0.0103(15) 0.0183(17) 0.0093(15) 0.0018(13) 0.0045(12) 0.0024(13)
C21 0.0153(16) 0.0183(18) 0.0159(17) -0.0024(14) 0.0014(13) -0.0003(14)
C31 0.0160(16) 0.0228(19) 0.0193(18) -0.0046(15) 0.0071(14) 0.0052(15)
C41 0.0153(16) 0.026(2) 0.0139(17) 0.0052(15) 0.0066(13) 0.0016(15)
C51 0.0177(16) 0.0181(18) 0.0133(16) 0.0045(14) 0.0031(13) -0.0010(14)
C61 0.0151(16) 0.0139(16) 0.0135(16) 0.0018(13) 0.0029(13) 0.0033(13)
C12 0.0161(16) 0.0107(16) 0.0104(15) -0.0014(13) 0.0080(13) -0.0023(13)
C22 0.0174(16) 0.0161(17) 0.0110(16) 0.0010(14) 0.0043(13) -0.0003(13)
C32 0.0224(18) 0.0153(18) 0.0183(18) -0.0035(15) 0.0079(14) -0.0004(14)
C42 0.0198(17) 0.020(2) 0.0208(18) -0.0077(15) 0.0085(15) -0.0043(15)
C52 0.0138(16) 0.0203(18) 0.0172(18) -0.0009(14) 0.0026(14) -0.0025(15)
C62 0.0195(17) 0.0156(17) 0.0131(16) -0.0020(14) 0.0056(14) 0.0001(14)
C13 0.0151(16) 0.0109(16) 0.0161(17) -0.0013(13) 0.0040(13) -0.0008(13)
C23 0.0222(18) 0.0134(17) 0.0176(18) -0.0009(14) 0.0042(14) 0.0012(14)
C33 0.0178(17) 0.0170(19) 0.0242(19) -0.0042(15) 0.0057(15) -0.0079(15)
C43 0.0169(17) 0.0106(17) 0.043(2) 0.0019(14) 0.0068(17) -0.0043(16)
C53 0.0242(19) 0.0116(17) 0.030(2) 0.0078(15) 0.0062(16) 0.0053(15)
C63 0.0199(17) 0.0175(18) 0.0212(18) 0.0027(15) 0.0013(15) 0.0028(16)

loop_
_atom_type_symbol
_atom_type_description
_atom_type_scat_dispersion_real
_atom_type_scat_dispersion_imag
_atom_type_scat_source
C C 0.0033 0.0016 'International Tables Vol C Tables 4.2.6.8 and 6.1.1.4'
H H 0.0000 0.0000 'International Tables Vol C Tables 4.2.6.8 and 6.1.1.4'
O O 0.0106 0.0060 'International Tables Vol C Tables 4.2.6.8 and 6.1.1.4'
P P 0.1023 0.0942 'International Tables Vol C Tables 4.2.6.8 and 6.1.1.4'
I I -0.4742 1.8119 'International Tables Vol C Tables 4.2.6.8 and 6.1.1.4'
Re Re -1.0185 7.2310 'International Tables Vol C Tables 4.2.6.8 and 6.1.1.4'

loop_
_geom_angle_atom_site_label_1
_geom_angle_atom_site_label_2
_geom_angle_atom_site_label_3
_geom_angle
_geom_angle_publ_flag
O3 Re O2 109.60(10) no
O3 Re O1 109.20(10) no
O2 Re O1 107.90(10) no
O3 Re O4 110.2(2) no
O2 Re O4 110.1(2) no
O1 Re O4 109.80(10) no
C13 P C11 111.4(2) no
C13 P C1 110.6(2) no
C11 P C1 110.00(10) no
C13 P C12 109.6(2) no
C11 P C12 108.8(2) no
C1 P C12 106.4(2) no
P C1 I 112.5(2) no
P C1 H1A 109.1 no
I C1 H1A 109.1 no
P C1 H1B 109.1 no
I C1 H1B 109.1 no
C21 C11 C61 120.2(3) no
C21 C11 P 122.5(3) no
C61 C11 P 117.2(2) no
C31 C21 C11 119.1(3) no
C41 C31 C21 120.6(3) no
C31 C41 C51 120.6(3) no
C41 C51 C61 119.8(3) no
C51 C61 C11 119.6(3) no
C22 C12 C62 120.3(3) no
C22 C12 P 121.3(3) no
C62 C12 P 118.4(3) no
C32 C22 C12 119.6(3) no
C22 C32 C42 120.2(3) no
C52 C42 C32 120.1(3) no
C42 C52 C62 120.3(3) no
C52 C62 C12 119.6(3) no
C63 C13 C23 119.9(3) no
C63 C13 P 121.5(3) no
C23 C13 P 118.4(3) no
C33 C23 C13 119.6(3) no
C43 C33 C23 120.4(4) no
C33 C43 C53 120.2(3) no
C43 C53 C63 120.3(3) no
C13 C63 C53 119.6(3) no

loop_
_geom_bond_atom_site_label_1
_geom_bond_atom_site_label_2
_geom_bond_site_symmetry_2
_geom_bond_distance
_geom_bond_publ_flag
Re O3 . 1.711(3) no
Re O2 . 1.722(3) no
Re O1 . 1.723(2) no
Re O4 . 1.724(3) no
I C1 . 2.137(3) yes
P C11 . 1.790(3) yes
P C12 . 1.807(4) yes
P C13 . 1.788(4) yes
P C1 . 1.800(3) yes
C11 C21 . 1.399(5) no
C11 C61 . 1.401(5) no
C21 C31 . 1.389(5) no
C31 C41 . 1.381(5) no
C41 C51 . 1.386(5) no
C51 C61 . 1.392(5) no
C12 C22 . 1.393(5) no
C12 C62 . 1.398(5) no
C22 C32 . 1.392(5) no
C32 C42 . 1.393(5) no
C42 C52 . 1.385(5) no
C52 C62 . 1.390(5) no
C13 C63 . 1.385(5) no
C13 C23 . 1.403(5) no
C23 C33 . 1.384(5) no
C33 C43 . 1.377(5) no
C43 C53 . 1.382(5) no
C53 C63 . 1.393(5) no
C1 H1A . 0.9900 no
C1 H1B . 0.9900 no
C21 H21 . 0.9500 no
C31 H31 . 0.9500 no
C41 H41 . 0.9500 no
C51 H51 . 0.9500 no
C61 H61 . 0.9500 no
C22 H22 . 0.9500 no
C32 H32 . 0.9500 no
C42 H42 . 0.9500 no
C52 H52 . 0.9500 no
C62 H62 . 0.9500 no
C23 H23 . 0.9500 no
C33 H33 . 0.9500 no
C43 H43 . 0.9500 no
C53 H53 . 0.9500 no
C63 H63 . 0.9500 no

loop_
_geom_hbond_atom_site_label_D
_geom_hbond_atom_site_label_H
_geom_hbond_atom_site_label_A
_geom_hbond_site_symmetry_A
_geom_hbond_distance_DH
_geom_hbond_distance_HA
_geom_hbond_distance_DA
_geom_hbond_angle_DHA
_geom_hbond_publ_flag
C21 H21 O4 1 0.95 2.46 3.211(5) 136 no
C51 H51 O3 4_666 0.95 2.53 3.169(4) 125 no
C42 H42 O4 2_656 0.95 2.54 3.398(5) 150 no
C52 H52 O1 1_655 0.95 2.58 3.269(5) 130 no
C23 H23 O1 4_665 0.95 2.39 3.322(4) 167 no
C33 H33 O4 3_656 0.95 2.60 3.395(5) 142 no

loop_
_geom_torsion_atom_site_label_1
_geom_torsion_atom_site_label_2
_geom_torsion_atom_site_label_3
_geom_torsion_atom_site_label_4
_geom_torsion
_geom_torsion_publ_flag
C11 P C1 I -63.1(2) yes
C12 P C1 I 179.2(2) yes
C13 P C1 I 60.3(2) yes
C13 P C11 C21 -32.1(3) no
C1 P C11 C21 90.9(3) no
C12 P C11 C21 -152.9(3) no
C13 P C11 C61 151.3(3) no
C1 P C11 C61 -85.7(3) no
C12 P C11 C61 30.4(3) no
C61 C11 C21 C31 -3.4(5) no
P C11 C21 C31 -179.9(3) no
C11 C21 C31 C41 2.2(5) no
C21 C31 C41 C51 0.4(5) no
C31 C41 C51 C61 -1.9(5) no
C41 C51 C61 C11 0.7(5) no
C21 C11 C61 C51 2.0(5) no
P C11 C61 C51 178.7(3) no
C13 P C12 C22 133.4(3) no
C11 P C12 C22 -104.7(3) no
C1 P C12 C22 13.7(3) no
C13 P C12 C62 -47.4(3) no
C11 P C12 C62 74.6(3) no
C1 P C12 C62 -167.0(3) no
C62 C12 C22 C32 0.1(5) no
P C12 C22 C32 179.4(3) no
C12 C22 C32 C42 -0.1(5) no
C22 C32 C42 C52 0.4(5) no
C32 C42 C52 C62 -0.8(5) no
C42 C52 C62 C12 0.9(5) no
C22 C12 C62 C52 -0.6(5) no
P C12 C62 C52 -179.8(3) no
C11 P C13 C63 -26.4(3) no
C1 P C13 C63 -149.0(3) no
C12 P C13 C63 94.0(3) no
C11 P C13 C23 158.2(3) no
C1 P C13 C23 35.6(3) no
C12 P C13 C23 -81.4(3) no
C63 C13 C23 C33 0.8(5) no
P C13 C23 C33 176.3(3) no
C13 C23 C33 C43 0.1(5) no
C23 C33 C43 C53 0.0(5) no
C33 C43 C53 C63 -1.0(6) no
C23 C13 C63 C53 -1.7(5) no
P C13 C63 C53 -177.1(3) no
C43 C53 C63 C13 1.8(5) no

loop_
_cod_related_entry_id
_cod_related_entry_database
_cod_related_entry_code
1 ChemSpider 30652414
